data_7063051
loop_
_publ_author_name
'Sinha, Nitish Kumar'
'Khan, Hilal Ahmad'
'Sivasankar, Chinnappan'
'Thirupathi, Natesan'

_publ_section_title
;
 Guanidine-centred reactivity of CNN Pd(ii) pincer complexes including
 carboxylate-assisted N--H activation and --CH2-- \\rightarrow --C(O)--
 oxygenation
;
_journal_issue 13
_journal_name_full 'New Journal of Chemistry'
_journal_page_first 5710
_journal_page_last 5720
_journal_paper_doi 10.1039/D3NJ05516G
_journal_volume 48
_journal_year 2024
_chemical_formula_moiety 'C26 H30 N4 O2 Pd, 0.5(C5 H9 O2), 0.5[C7H8]'
_chemical_formula_sum 'C32 H38.5 N4 O3 Pd'
_chemical_formula_weight 633.57
_space_group_crystal_system monoclinic
_space_group_IT_number 14
_space_group_name_Hall '-P 2ybc'
_space_group_name_H-M_alt 'P 1 21/c 1'
_atom_sites_solution_hydrogens geom
_audit_creation_date 2024-02-21
_audit_creation_method
;
Olex2 1.5
(compiled 2023.03.06 svn.rbb2c1857 for OlexSys, GUI svn.r6748)
;
_audit_update_record
;
2024-02-21 deposited with the CCDC.	2024-02-23 downloaded from the CCDC.
;
_cell_angle_alpha 90
_cell_angle_beta 90.847(2)
_cell_angle_gamma 90
_cell_formula_units_Z 8
_cell_length_a 11.8433(3)
_cell_length_b 18.0831(5)
_cell_length_c 29.6288(9)
_cell_measurement_reflns_used 10155
_cell_measurement_temperature 293(2)
_cell_measurement_theta_max 23.3670
_cell_measurement_theta_min 3.5570
_cell_volume 6344.7(3)
_computing_cell_refinement 'CrysAlisPro 1.171.38.46 (Rigaku OD, 2015)'
_computing_data_collection 'CrysAlisPro 1.171.38.46 (Rigaku OD, 2015)'
_computing_data_reduction 'CrysAlisPro 1.171.38.46 (Rigaku OD, 2015)'
_computing_molecular_graphics 'Olex2 1.5 (Dolomanov et al., 2009)'
_computing_publication_material 'Olex2 1.5 (Dolomanov et al., 2009)'
_computing_structure_refinement 'SHELXL 2016/4 (Sheldrick, 2015)'
_computing_structure_solution 'SHELXT 2018/2 (Sheldrick, 2018)'
_diffrn_ambient_temperature 293(2)
_diffrn_measured_fraction_theta_full 0.998
_diffrn_measured_fraction_theta_max 0.998
_diffrn_measurement_device_type 'Xcalibur, Sapphire3'
_diffrn_measurement_method '\w scans'
_diffrn_radiation_type MoK\a
_diffrn_radiation_wavelength 0.71073
_diffrn_reflns_av_R_equivalents 0.0713
_diffrn_reflns_av_unetI/netI 0.0514
_diffrn_reflns_Laue_measured_fraction_full 0.998
_diffrn_reflns_Laue_measured_fraction_max 0.998
_diffrn_reflns_limit_h_max 14
_diffrn_reflns_limit_h_min -14
_diffrn_reflns_limit_k_max 21
_diffrn_reflns_limit_k_min -21
_diffrn_reflns_limit_l_max 35
_diffrn_reflns_limit_l_min -35
_diffrn_reflns_number 81137
_diffrn_reflns_point_group_measured_fraction_full 0.998
_diffrn_reflns_point_group_measured_fraction_max 0.998
_diffrn_reflns_theta_full 24.999
_diffrn_reflns_theta_max 24.999
_diffrn_reflns_theta_min 3.414
_exptl_absorpt_coefficient_mu 0.621
_exptl_absorpt_correction_T_max 1.00000
_exptl_absorpt_correction_T_min 0.86766
_exptl_absorpt_correction_type multi-scan
_exptl_absorpt_process_details
;
CrysAlisPro 1.171.38.46 (Rigaku Oxford Diffraction, 2015)
Empirical absorption correction using spherical harmonics,
 implemented in SCALE3 ABSPACK scaling algorithm.
;
_exptl_crystal_colour Pale-Yellow
_exptl_crystal_density_diffrn 1.327
_exptl_crystal_description BLOCK
_exptl_crystal_F_000 2628
_exptl_crystal_size_max 0.02
_exptl_crystal_size_mid 0.01
_exptl_crystal_size_min 0.005
_refine_diff_density_max 0.501
_refine_diff_density_min -0.480
_refine_diff_density_rms 0.063
_refine_ls_extinction_method none
_refine_ls_goodness_of_fit_ref 1.018
_refine_ls_hydrogen_treatment constr
_refine_ls_matrix_type full
_refine_ls_number_parameters 673
_refine_ls_number_reflns 11155
_refine_ls_number_restraints 463
_refine_ls_restrained_S_all 1.020
_refine_ls_R_factor_all 0.0784
_refine_ls_R_factor_gt 0.0555
_refine_ls_shift/su_max 0.002
_refine_ls_shift/su_mean 0.000
_refine_ls_structure_factor_coef Fsqd
_refine_ls_weighting_details 'w=1/[\s^2^(Fo^2^)+(0.0398P)^2^+8.3572P] where P=(Fo^2^+2Fc^2^)/3'
_refine_ls_weighting_scheme calc
_refine_ls_wR_factor_gt 0.1099
_refine_ls_wR_factor_ref 0.1204
_reflns_Friedel_coverage 0.000
_reflns_number_gt 8319
_reflns_number_total 11155
_reflns_threshold_expression 'I > 2\s(I)'
_cod_data_source_file d3nj05516g3.cif
_cod_data_source_block Complex-5
_cod_depositor_comments 'Adding full bibliography for 7063048--7063056.cif.'
_cod_original_formula_sum 'C32 H38.50 N4 O3 Pd'
_cod_database_code 7063051
_shelx_shelxl_version_number 2018/3
_shelx_space_group_comment
;
The symmetry employed for this shelxl refinement is uniquely defined
by the following loop, which should always be used as a source of
symmetry information in preference to the above space-group names.
They are only intended as comments.
;
_shelx_estimated_absorpt_t_max 0.997
_shelx_estimated_absorpt_t_min 0.988
_olex2_refinement_description
;
1. Restrained distances
 C13-C12 = C11-C10 = C9-C14
 1.39 with sigma of 0.02
 C62-C61 = C63-C61
 1.34 with sigma of 0.02
 C64-C61
 1.33 with sigma of 0.02
 O5-C60
 1.25 with sigma of 0.02
 O6-C60
 1.24 with sigma of 0.02
 C60-C61
 1.55 with sigma of 0.02
 C62-C64 = C64-C63
 2.16 with sigma of 0.04
 C62-C63
 2.15 with sigma of 0.04
 C62-C60
 2.37 with sigma of 0.04
 C64-C60
 2.42 with sigma of 0.04
 C63-C60
 2.39 with sigma of 0.04
 O5-O6
 2.25 with sigma of 0.04
 O5-C61
 2.38 with sigma of 0.04
 O6-C61
 2.35 with sigma of 0.04
 C12-C13 \\sim C14-C9 \\sim C10-C11
 with sigma of 0.02
 C61-C62 \\sim C61-C64 \\sim C61-C63
 with sigma of 0.02
 C60-C62 \\sim C60-C64 \\sim C60-C63
 with sigma of 0.04
 C62-C64 \\sim C64-C63 \\sim C63-C62
 with sigma of 0.04
 C60-O6 \\sim C60-O5
 with sigma of 0.02
 C62-C61 \\sim C62A-C61A
 with sigma of 0.02
 C64-C61 \\sim C64A-C61A
 with sigma of 0.02
 C63-C61 \\sim C63A-C61A
 with sigma of 0.02
 C62-C64 \\sim C62A-C64A
 with sigma of 0.04
 C62-C63 \\sim C62A-C63A
 with sigma of 0.04
 C64-C63 \\sim C64A-C63A
 with sigma of 0.04
2. Restrained planarity
 C60, C61, O5, O6
 with sigma of 0.1
3. Rigid bond restraints
 All non-hydrogen atoms
 with sigma for 1-2 distances of 0.01 and sigma for 1-3 distances of 0.01
4. Uiso/Uaniso restraints and constraints
C9 \\sim C10 \\sim C11 \\sim C12 \\sim C13 \\sim C14: within 1.4A with sigma of
0.04 and sigma for terminal atoms of 0.08 within 1.4A
C62 \\sim C64 \\sim C63 \\sim O5 \\sim O6 \\sim C60 \\sim C61: within 2A with
sigma of 0.04 and sigma for terminal atoms of 0.08 within 2A
C61A \\sim C62A \\sim C64A \\sim C63A \\sim C61 \\sim C62 \\sim C64 \\sim C63
\\sim C60 \\sim O5 \\sim O6: within 2A with sigma of 0.04 and sigma for
terminal atoms of 0.08 within 2A
C64A \\sim C61A \\sim C62A \\sim C63A: within 2A with sigma of 0.001 and sigma
for terminal atoms of 0.002 within 2A
5. Rigid body (RIGU) restrains
 C62, C64, C63, O5, O6, C60, C61
 with sigma for 1-2 distances of 0.004 and sigma for 1-3 distances of 0.004
 O6, C62, C61, C64, C63, C60, O5
 with sigma for 1-2 distances of 0.001 and sigma for 1-3 distances of 0.001
 C62A, C61A, C64A, C63A
 with sigma for 1-2 distances of 0.001 and sigma for 1-3 distances of 0.001
6. Others
 Sof(C61A)=Sof(C62A)=Sof(H62D)=Sof(H62E)=Sof(H62F)=Sof(C64A)=Sof(H64D)=
 Sof(H64E)=Sof(H64F)=Sof(C63A)=Sof(H63D)=Sof(H63E)=Sof(H63F)=1-FVAR(1)
 Sof(C62)=Sof(H62A)=Sof(H62B)=Sof(H62C)=Sof(C64)=Sof(H64A)=Sof(H64B)=Sof(H64C)=
 Sof(C63)=Sof(H63A)=Sof(H63B)=Sof(H63C)=Sof(C61)=FVAR(1)
7.a Secondary CH2 refined with riding coordinates:
 C16(H16A,H16B), C42(H42A,H42B)
7.b Me refined with riding coordinates:
 C62(H62A,H62B,H62C), C64(H64A,H64B,H64C), C63(H63A,H63B,H63C), C62A(H62D,H62E,
 H62F), C64A(H64D,H64E,H64F), C63A(H63D,H63E,H63F)
7.c Aromatic/amide H refined with riding coordinates:
 N1(H1), N2(H2), C4(H4), C5(H5), C6(H6), C12(H12), C13(H13), C10(H10),
 C11(H11), C18(H18), C19(H19), C20(H20), C21(H21), N5(H5A), N6(H6A), C30(H30),
 C31(H31), C32(H32), C36(H36), C37(H37), C38(H38), C39(H39), C44(H44), C45(H45),
  C46(H46), C47(H47)
7.d Fitted hexagon refined as free rotating group:
 C12(C13,C14,C9,C10,C11)
7.e Idealised Me refined as rotating group:
 C8(H8A,H8B,H8C), C15(H15A,H15B,H15C), C24(H24A,H24B,H24C), C25(H25A,H25B,
 H25C), C26(H26A,H26B,H26C), C34(H34A,H34B,H34C), C41(H41A,H41B,H41C), C50(H50A,
 H50B,H50C), C51(H51A,H51B,H51C), C52(H52A,H52B,H52C)
;
_smtbx_masks_special_details
;
A solvent mask was calculated and 176 electrons were 
found in a volume of 1096\%A^3^ in 1 void per unit cell. 
This is consistent with the presence of 0.5[C7H8] per formula unit 
which account for 200 electrons per unit cell.
;
_smtbx_masks_void_probe_radius 1.2
_smtbx_masks_void_truncation_radius 1.2
_olex2_submission_special_instructions 'No special instructions were received'

loop_
_space_group_symop_operation_xyz
'x, y, z'
'-x, y+1/2, -z+1/2'
'-x, -y, -z'
'x, -y-1/2, z-1/2'

loop_
_atom_site_label
_atom_site_type_symbol
_atom_site_fract_x
_atom_site_fract_y
_atom_site_fract_z
_atom_site_U_iso_or_equiv
_atom_site_adp_type
_atom_site_occupancy
_atom_site_site_symmetry_order
_atom_site_calc_flag
_atom_site_refinement_flags_posn
_atom_site_refinement_flags_adp
_atom_site_refinement_flags_occupancy
_atom_site_disorder_assembly
_atom_site_disorder_group
Pd1 Pd 0.86475(3) 0.77105(2) 0.71352(2) 0.05200(12) Uani 1 1 d . U . . .
O1 O 0.8926(3) 0.8076(2) 0.64931(11) 0.0676(9) Uani 1 1 d . U . . .
O2 O 0.7408(3) 0.75458(19) 0.61892(11) 0.0690(10) Uani 1 1 d . U . . .
N1 N 0.9737(3) 0.6596(2) 0.78909(13) 0.0599(10) Uani 1 1 d . U . . .
H1 H 0.996774 0.626550 0.807945 0.072 Uiso 1 1 calc R U . . .
N2 N 0.8571(3) 0.6901(2) 0.84734(12) 0.0583(10) Uani 1 1 d . U . . .
H2 H 0.790285 0.702802 0.855217 0.070 Uiso 1 1 calc R U . . .
N3 N 0.8326(3) 0.7468(2) 0.77694(12) 0.0510(9) Uani 1 1 d . U . . .
N4 N 0.7253(3) 0.8420(2) 0.72310(13) 0.0549(9) Uani 1 1 d . U . . .
C1 C 0.8856(4) 0.7005(3) 0.80330(16) 0.0498(11) Uani 1 1 d . U . . .
C2 C 1.0339(4) 0.6622(3) 0.74859(17) 0.0572(12) Uani 1 1 d . U . . .
C3 C 1.0002(4) 0.7064(3) 0.71243(16) 0.0567(12) Uani 1 1 d . U . . .
C4 C 1.0688(5) 0.7047(3) 0.67496(19) 0.0774(16) Uani 1 1 d . U . . .
H4 H 1.050081 0.734302 0.650285 0.093 Uiso 1 1 calc R U . . .
C5 C 1.1640(5) 0.6609(4) 0.6729(2) 0.095(2) Uani 1 1 d . U . . .
H5 H 1.208175 0.660965 0.647199 0.114 Uiso 1 1 calc R U . . .
C6 C 1.1929(5) 0.6171(4) 0.7091(2) 0.0926(19) Uani 1 1 d . U . . .
H6 H 1.256099 0.586672 0.707614 0.111 Uiso 1 1 calc R U . . .
C7 C 1.1294(5) 0.6177(3) 0.7475(2) 0.0732(15) Uani 1 1 d . U . . .
C8 C 1.1665(5) 0.5711(4) 0.7880(2) 0.104(2) Uani 1 1 d . U . . .
H8A H 1.187242 0.602967 0.812632 0.156 Uiso 1 1 calc R U . . .
H8B H 1.230214 0.541274 0.779919 0.156 Uiso 1 1 calc R U . . .
H8C H 1.105440 0.539595 0.796831 0.156 Uiso 1 1 calc R U . . .
C12 C 1.0678(4) 0.6003(3) 0.94715(12) 0.125(3) Uani 1 1 d DG U . . .
H12 H 1.114446 0.580142 0.969493 0.150 Uiso 1 1 calc R U . . .
C13 C 1.0997(3) 0.6647(3) 0.92513(14) 0.112(2) Uani 1 1 d DG U . . .
H13 H 1.167560 0.687670 0.932744 0.135 Uiso 1 1 calc R U . . .
C14 C 1.0300(3) 0.69479(19) 0.89173(13) 0.0781(15) Uani 1 1 d DG U . . .
C9 C 0.9285(3) 0.66046(19) 0.88035(10) 0.0576(12) Uani 1 1 d DG U . . .
C10 C 0.8967(3) 0.59604(19) 0.90237(13) 0.0820(16) Uani 1 1 d DG U . . .
H10 H 0.828747 0.573067 0.894755 0.098 Uiso 1 1 calc R U . . .
C11 C 0.9663(4) 0.5659(2) 0.93577(13) 0.116(2) Uani 1 1 d DG U . . .
H11 H 0.945037 0.522840 0.950499 0.139 Uiso 1 1 calc R U . . .
C15 C 1.0617(6) 0.7663(4) 0.8703(3) 0.128(3) Uani 1 1 d . U . . .
H15A H 1.122644 0.788498 0.887160 0.192 Uiso 1 1 calc R U . . .
H15B H 0.997786 0.798943 0.870034 0.192 Uiso 1 1 calc R U . . .
H15C H 1.085067 0.757430 0.839880 0.192 Uiso 1 1 calc R U . . .
C16 C 0.7434(4) 0.7892(3) 0.79783(16) 0.0594(12) Uani 1 1 d . U . . .
H16A H 0.774667 0.816807 0.823125 0.071 Uiso 1 1 calc R U . . .
H16B H 0.687009 0.755482 0.809414 0.071 Uiso 1 1 calc R U . . .
C17 C 0.6877(4) 0.8420(3) 0.76517(17) 0.0558(12) Uani 1 1 d . U . . .
C18 C 0.6013(5) 0.8880(3) 0.77884(19) 0.0735(15) Uani 1 1 d . U . . .
H18 H 0.577595 0.887535 0.808615 0.088 Uiso 1 1 calc R U . . .
C19 C 0.5517(5) 0.9339(3) 0.7480(2) 0.0828(17) Uani 1 1 d . U . . .
H19 H 0.492578 0.964573 0.756351 0.099 Uiso 1 1 calc R U . . .
C20 C 0.5897(5) 0.9343(3) 0.7049(2) 0.0754(15) Uani 1 1 d . U . . .
H20 H 0.556797 0.965525 0.683494 0.090 Uiso 1 1 calc R U . . .
C21 C 0.6760(4) 0.8887(3) 0.69322(18) 0.0641(13) Uani 1 1 d . U . . .
H21 H 0.701891 0.889856 0.663737 0.077 Uiso 1 1 calc R U . . .
C22 C 0.8260(4) 0.7929(3) 0.61655(17) 0.0575(12) Uani 1 1 d . U . . .
C23 C 0.8570(5) 0.8279(3) 0.57131(17) 0.0719(15) Uani 1 1 d . U . . .
C24 C 0.9761(6) 0.8512(7) 0.5703(3) 0.200(5) Uani 1 1 d . U . . .
H24A H 0.992146 0.882912 0.595581 0.300 Uiso 1 1 calc R U . . .
H24B H 0.989852 0.877491 0.542768 0.300 Uiso 1 1 calc R U . . .
H24C H 1.023980 0.808416 0.571885 0.300 Uiso 1 1 calc R U . . .
C25 C 0.8269(11) 0.7798(5) 0.5334(2) 0.214(5) Uani 1 1 d . U . . .
H25A H 0.878713 0.739043 0.532394 0.321 Uiso 1 1 calc R U . . .
H25B H 0.830591 0.807334 0.505796 0.321 Uiso 1 1 calc R U . . .
H25C H 0.751591 0.761437 0.537233 0.321 Uiso 1 1 calc R U . . .
C26 C 0.7888(8) 0.8970(5) 0.5658(3) 0.171(4) Uani 1 1 d . U . . .
H26A H 0.710270 0.885720 0.569628 0.257 Uiso 1 1 calc R U . . .
H26B H 0.799906 0.917021 0.536229 0.257 Uiso 1 1 calc R U . . .
H26C H 0.812327 0.932511 0.588125 0.257 Uiso 1 1 calc R U . . .
Pd2 Pd 0.60216(3) 0.60422(2) 0.78373(2) 0.04950(12) Uani 1 1 d . U . . .
O3 O 0.5380(3) 0.58388(18) 0.84649(10) 0.0609(9) Uani 1 1 d . U . . .
O4 O 0.6303(3) 0.6767(2) 0.87851(11) 0.0715(10) Uani 1 1 d . U . . .
N5 N 0.7941(3) 0.5465(2) 0.71452(13) 0.0611(10) Uani 1 1 d . U . . .
H5A H 0.849353 0.535448 0.697244 0.073 Uiso 1 1 calc R U . . .
N6 N 0.7352(3) 0.6108(2) 0.65205(13) 0.0624(11) Uani 1 1 d . U . . .
H6A H 0.708511 0.651576 0.641414 0.075 Uiso 1 1 calc R U . . .
N7 N 0.6423(3) 0.6262(2) 0.72051(12) 0.0507(9) Uani 1 1 d . U . . .
N8 N 0.4810(3) 0.6875(2) 0.77022(14) 0.0600(10) Uani 1 1 d . U . . .
C27 C 0.7211(4) 0.5954(2) 0.69671(15) 0.0519(11) Uani 1 1 d . U . . .
C28 C 0.7965(4) 0.5098(2) 0.75668(16) 0.0520(11) Uani 1 1 d . U . . .
C29 C 0.7183(4) 0.5255(2) 0.78958(15) 0.0503(10) Uani 1 1 d . U . . .
C30 C 0.7270(4) 0.4828(3) 0.82897(17) 0.0643(13) Uani 1 1 d . U . . .
H30 H 0.674629 0.489884 0.851648 0.077 Uiso 1 1 calc R U . . .
C31 C 0.8106(5) 0.4309(3) 0.83512(19) 0.0787(16) Uani 1 1 d . U . . .
H31 H 0.814333 0.403956 0.861831 0.094 Uiso 1 1 calc R U . . .
C32 C 0.8880(5) 0.4186(3) 0.80234(19) 0.0695(14) Uani 1 1 d . U . . .
H32 H 0.945513 0.384330 0.807172 0.083 Uiso 1 1 calc R U . . .
C33 C 0.8815(4) 0.4569(3) 0.76188(17) 0.0598(12) Uani 1 1 d . U . . .
C34 C 0.9631(5) 0.4399(3) 0.7245(2) 0.0907(18) Uani 1 1 d . U . . .
H34A H 0.921802 0.424029 0.698111 0.136 Uiso 1 1 calc R U . . .
H34B H 1.013732 0.401329 0.734117 0.136 Uiso 1 1 calc R U . . .
H34C H 1.005674 0.483508 0.717529 0.136 Uiso 1 1 calc R U . . .
C35 C 0.7919(5) 0.5626(3) 0.62273(17) 0.0668(13) Uani 1 1 d . U . . .
C36 C 0.8867(6) 0.5864(4) 0.6018(2) 0.0945(19) Uani 1 1 d . U . . .
H36 H 0.915824 0.633059 0.608026 0.113 Uiso 1 1 calc R U . . .
C37 C 0.9397(7) 0.5407(5) 0.5710(3) 0.134(3) Uani 1 1 d . U . . .
H37 H 1.003454 0.556674 0.555879 0.161 Uiso 1 1 calc R U . . .
C38 C 0.8966(9) 0.4720(6) 0.5633(3) 0.138(3) Uani 1 1 d . U . . .
H38 H 0.932332 0.440837 0.543056 0.166 Uiso 1 1 calc R U . . .
C39 C 0.8042(8) 0.4484(4) 0.5841(3) 0.124(3) Uani 1 1 d . U . . .
H39 H 0.777352 0.400910 0.578392 0.148 Uiso 1 1 calc R U . . .
C40 C 0.7474(6) 0.4935(3) 0.6143(2) 0.0862(17) Uani 1 1 d . U . . .
C41 C 0.6435(7) 0.4651(4) 0.6370(3) 0.142(3) Uani 1 1 d . U . . .
H41A H 0.584843 0.501643 0.634953 0.212 Uiso 1 1 calc R U . . .
H41B H 0.660624 0.455000 0.668138 0.212 Uiso 1 1 calc R U . . .
H41C H 0.618607 0.420484 0.622351 0.212 Uiso 1 1 calc R U . . .
C42 C 0.5655(4) 0.6758(3) 0.69668(16) 0.0598(12) Uani 1 1 d . U . . .
H42A H 0.525950 0.648449 0.673122 0.072 Uiso 1 1 calc R U . . .
H42B H 0.608750 0.714578 0.682395 0.072 Uiso 1 1 calc R U . . .
C43 C 0.4816(4) 0.7098(3) 0.72719(17) 0.0607(12) Uani 1 1 d . U . . .
C44 C 0.4083(5) 0.7637(3) 0.7116(2) 0.0826(17) Uani 1 1 d . U . . .
H44 H 0.409666 0.779025 0.681678 0.099 Uiso 1 1 calc R U . . .
C45 C 0.3343(5) 0.7939(4) 0.7409(2) 0.100(2) Uani 1 1 d . U . . .
H45 H 0.284152 0.830197 0.730945 0.120 Uiso 1 1 calc R U . . .
C46 C 0.3332(5) 0.7713(4) 0.7849(2) 0.100(2) Uani 1 1 d . U . . .
H46 H 0.283161 0.791948 0.805206 0.119 Uiso 1 1 calc R U . . .
C47 C 0.4073(5) 0.7176(3) 0.7982(2) 0.0839(17) Uani 1 1 d . U . . .
H47 H 0.406361 0.701525 0.827998 0.101 Uiso 1 1 calc R U . . .
C48 C 0.5612(4) 0.6257(3) 0.88003(16) 0.0568(12) Uani 1 1 d . U . . .
C49 C 0.4990(5) 0.6093(4) 0.92364(18) 0.0834(17) Uani 1 1 d . U . . .
C50 C 0.5827(7) 0.5934(7) 0.9596(2) 0.208(5) Uani 1 1 d . U . . .
H50A H 0.619666 0.547345 0.953297 0.311 Uiso 1 1 calc R U . . .
H50B H 0.545257 0.589988 0.988039 0.311 Uiso 1 1 calc R U . . .
H50C H 0.637609 0.632363 0.960868 0.311 Uiso 1 1 calc R U . . .
C51 C 0.4393(9) 0.6814(5) 0.9375(3) 0.196(4) Uani 1 1 d . U . . .
H51A H 0.370387 0.669689 0.952576 0.293 Uiso 1 1 calc R U . . .
H51B H 0.422630 0.710358 0.911082 0.293 Uiso 1 1 calc R U . . .
H51C H 0.487812 0.709111 0.957513 0.293 Uiso 1 1 calc R U . . .
C52 C 0.4095(7) 0.5533(5) 0.9180(2) 0.155(4) Uani 1 1 d . U . . .
H52A H 0.355663 0.569862 0.895654 0.233 Uiso 1 1 calc R U . . .
H52B H 0.372141 0.546203 0.946226 0.233 Uiso 1 1 calc R U . . .
H52C H 0.442215 0.507448 0.908487 0.233 Uiso 1 1 calc R U . . .
C62 C 0.8189(11) 0.9021(10) 0.9484(7) 0.224(7) Uani 0.665(11) 1 d D U P A 1
H62A H 0.858811 0.896043 0.920645 0.336 Uiso 0.665(11) 1 calc R U P A 1
H62B H 0.852040 0.941813 0.965459 0.336 Uiso 0.665(11) 1 calc R U P A 1
H62C H 0.823525 0.857156 0.965573 0.336 Uiso 0.665(11) 1 calc R U P A 1
C64 C 0.6949(17) 0.9791(7) 0.9056(6) 0.204(6) Uani 0.665(11) 1 d D U P A 1
H64A H 0.739808 0.966942 0.879899 0.306 Uiso 0.665(11) 1 calc R U P A 1
H64B H 0.617796 0.986073 0.896062 0.306 Uiso 0.665(11) 1 calc R U P A 1
H64C H 0.722879 1.023807 0.919159 0.306 Uiso 0.665(11) 1 calc R U P A 1
C63 C 0.6389(16) 0.9283(10) 0.9788(6) 0.230(7) Uani 0.665(11) 1 d D U P A 1
H63A H 0.561641 0.939438 0.971248 0.346 Uiso 0.665(11) 1 calc R U P A 1
H63B H 0.642261 0.883624 0.996236 0.346 Uiso 0.665(11) 1 calc R U P A 1
H63C H 0.670776 0.968280 0.996122 0.346 Uiso 0.665(11) 1 calc R U P A 1
O5 O 0.5698(6) 0.8517(4) 0.8909(2) 0.191(3) Uani 1 1 d D U . . .
O6 O 0.6990(5) 0.7898(3) 0.9259(2) 0.156(2) Uani 1 1 d D U . . .
C60 C 0.6520(7) 0.8505(5) 0.9164(3) 0.141(3) Uani 1 1 d D U . . .
C61 C 0.7013(11) 0.9190(7) 0.9384(5) 0.162(4) Uani 0.665(11) 1 d D U P A 1
C61A C 0.714(3) 0.925(2) 0.9284(10) 0.190(7) Uiso 0.335(11) 1 d D U P A 2
C62A C 0.769(3) 0.903(2) 0.9713(10) 0.192(7) Uiso 0.335(11) 1 d D U P A 2
H62D H 0.711992 0.892032 0.993125 0.288 Uiso 0.335(11) 1 calc R U P A 2
H62E H 0.814838 0.860341 0.966608 0.288 Uiso 0.335(11) 1 calc R U P A 2
H62F H 0.814803 0.943224 0.982120 0.288 Uiso 0.335(11) 1 calc R U P A 2
C64A C 0.792(3) 0.943(2) 0.8920(9) 0.189(7) Uiso 0.335(11) 1 d D U P A 2
H64D H 0.750243 0.956362 0.865334 0.283 Uiso 0.335(11) 1 calc R U P A 2
H64E H 0.839066 0.983905 0.901308 0.283 Uiso 0.335(11) 1 calc R U P A 2
H64F H 0.839101 0.901022 0.885796 0.283 Uiso 0.335(11) 1 calc R U P A 2
C63A C 0.620(2) 0.9777(19) 0.9349(13) 0.191(7) Uiso 0.335(11) 1 d D U P A 2
H63D H 0.587184 0.990049 0.906063 0.286 Uiso 0.335(11) 1 calc R U P A 2
H63E H 0.564142 0.955908 0.953681 0.286 Uiso 0.335(11) 1 calc R U P A 2
H63F H 0.649224 1.021773 0.948971 0.286 Uiso 0.335(11) 1 calc R U P A 2

loop_
_atom_site_aniso_label
_atom_site_aniso_U_11
_atom_site_aniso_U_22
_atom_site_aniso_U_33
_atom_site_aniso_U_23
_atom_site_aniso_U_13
_atom_site_aniso_U_12
Pd1 0.0465(2) 0.0544(2) 0.0549(2) 0.00678(17) -0.00438(16) -0.00337(17)
O1 0.060(2) 0.087(3) 0.056(2) 0.0154(18) -0.0030(16) -0.0125(19)
O2 0.069(2) 0.064(2) 0.074(2) 0.0152(18) -0.0076(18) -0.0131(18)
N1 0.057(3) 0.059(3) 0.064(2) 0.011(2) -0.0047(19) 0.011(2)
N2 0.048(2) 0.070(3) 0.058(2) 0.012(2) 0.0008(18) 0.005(2)
N3 0.046(2) 0.050(2) 0.057(2) 0.0060(18) -0.0050(17) -0.0004(17)
N4 0.051(2) 0.048(2) 0.066(2) 0.0075(19) -0.0049(19) -0.0024(17)
C1 0.042(3) 0.048(3) 0.059(3) 0.002(2) -0.004(2) -0.004(2)
C2 0.051(3) 0.055(3) 0.065(3) -0.007(2) -0.004(2) -0.002(2)
C3 0.047(3) 0.064(3) 0.058(3) -0.008(2) -0.003(2) -0.002(2)
C4 0.071(4) 0.093(4) 0.068(3) 0.003(3) 0.004(3) 0.010(3)
C5 0.074(4) 0.129(6) 0.082(4) -0.005(4) 0.015(3) 0.018(4)
C6 0.080(4) 0.097(5) 0.102(4) -0.008(4) 0.008(3) 0.035(4)
C7 0.064(3) 0.072(4) 0.083(4) -0.001(3) -0.005(3) 0.017(3)
C8 0.094(5) 0.096(5) 0.121(5) 0.016(4) -0.003(4) 0.044(4)
C12 0.126(6) 0.185(8) 0.064(4) -0.009(4) -0.023(4) 0.074(5)
C13 0.071(4) 0.181(7) 0.084(5) -0.034(4) -0.025(3) 0.033(4)
C14 0.057(3) 0.100(4) 0.077(4) -0.019(3) -0.007(3) 0.004(3)
C9 0.057(3) 0.060(3) 0.055(3) -0.002(2) -0.006(2) 0.006(2)
C10 0.106(4) 0.064(4) 0.076(4) 0.014(3) -0.008(3) 0.012(3)
C11 0.173(7) 0.094(5) 0.080(4) 0.027(4) -0.001(4) 0.044(4)
C15 0.094(5) 0.128(6) 0.161(7) -0.010(5) 0.002(5) -0.055(5)
C16 0.047(3) 0.069(3) 0.063(3) 0.012(2) 0.002(2) 0.006(2)
C17 0.048(3) 0.056(3) 0.063(3) 0.002(2) -0.004(2) 0.001(2)
C18 0.076(4) 0.065(4) 0.080(4) 0.011(3) 0.009(3) 0.024(3)
C19 0.071(4) 0.078(4) 0.100(4) 0.009(3) -0.003(3) 0.027(3)
C20 0.071(4) 0.065(4) 0.090(4) 0.014(3) -0.013(3) 0.015(3)
C21 0.064(3) 0.055(3) 0.072(3) 0.009(3) -0.006(3) 0.008(2)
C22 0.051(3) 0.059(3) 0.062(3) 0.008(2) -0.001(2) 0.004(2)
C23 0.077(4) 0.084(4) 0.055(3) 0.019(3) -0.002(3) -0.004(3)
C24 0.100(5) 0.387(15) 0.113(6) 0.121(8) 0.006(5) -0.056(7)
C25 0.407(16) 0.175(8) 0.061(4) 0.003(5) 0.025(7) -0.117(9)
C26 0.210(9) 0.157(7) 0.149(7) 0.103(6) 0.059(7) 0.062(7)
Pd2 0.0518(2) 0.0472(2) 0.0496(2) 0.00106(16) 0.00135(16) -0.00653(17)
O3 0.069(2) 0.063(2) 0.0511(18) -0.0024(16) 0.0092(16) -0.0183(17)
O4 0.065(2) 0.079(3) 0.071(2) -0.0159(19) 0.0149(18) -0.0189(19)
N5 0.064(3) 0.062(3) 0.057(2) 0.007(2) 0.011(2) 0.012(2)
N6 0.082(3) 0.054(2) 0.052(2) 0.0089(19) 0.009(2) 0.010(2)
N7 0.056(2) 0.047(2) 0.049(2) 0.0051(17) -0.0001(18) -0.0014(17)
N8 0.052(2) 0.064(3) 0.065(3) 0.000(2) 0.0048(19) 0.0050(19)
C27 0.057(3) 0.045(3) 0.054(3) 0.001(2) -0.001(2) -0.007(2)
C28 0.054(3) 0.043(3) 0.059(3) -0.003(2) -0.007(2) -0.009(2)
C29 0.058(3) 0.043(3) 0.050(3) 0.000(2) -0.007(2) -0.010(2)
C30 0.067(3) 0.063(3) 0.063(3) 0.008(3) -0.001(3) -0.008(3)
C31 0.094(4) 0.073(4) 0.068(3) 0.015(3) -0.015(3) 0.009(3)
C32 0.065(3) 0.060(3) 0.083(4) 0.003(3) -0.023(3) 0.005(3)
C33 0.059(3) 0.046(3) 0.074(3) -0.002(2) -0.008(2) -0.001(2)
C34 0.084(4) 0.082(4) 0.107(4) -0.001(4) 0.013(3) 0.027(3)
C35 0.081(4) 0.067(3) 0.053(3) 0.001(3) 0.001(3) 0.007(3)
C36 0.102(5) 0.097(5) 0.086(4) 0.005(3) 0.025(4) 0.010(4)
C37 0.132(7) 0.161(8) 0.112(6) -0.001(6) 0.053(5) 0.034(6)
C38 0.188(10) 0.129(7) 0.097(6) -0.020(6) 0.018(5) 0.072(6)
C39 0.193(9) 0.084(5) 0.094(6) -0.022(4) -0.013(5) 0.026(5)
C40 0.123(5) 0.063(4) 0.072(4) -0.008(3) -0.009(3) 0.008(3)
C41 0.157(7) 0.101(6) 0.167(8) -0.016(5) 0.007(5) -0.056(5)
C42 0.066(3) 0.056(3) 0.057(3) 0.007(2) -0.002(2) 0.005(2)
C43 0.056(3) 0.062(3) 0.065(3) 0.003(2) -0.002(2) -0.001(2)
C44 0.073(4) 0.092(5) 0.082(4) 0.016(3) 0.000(3) 0.024(3)
C45 0.078(4) 0.108(5) 0.114(5) 0.025(4) 0.003(4) 0.041(4)
C46 0.081(4) 0.109(5) 0.109(5) 0.016(4) 0.031(4) 0.037(4)
C47 0.076(4) 0.097(5) 0.079(4) 0.013(3) 0.023(3) 0.020(3)
C48 0.050(3) 0.063(3) 0.057(3) 0.002(2) 0.003(2) 0.000(2)
C49 0.085(4) 0.110(5) 0.056(3) -0.005(3) 0.017(3) -0.024(3)
C50 0.132(7) 0.412(16) 0.078(5) 0.090(8) -0.014(4) -0.053(7)
C51 0.248(11) 0.167(7) 0.175(9) -0.034(7) 0.144(8) 0.008(7)
C52 0.161(7) 0.210(8) 0.095(5) -0.020(6) 0.052(5) -0.109(7)
C62 0.165(8) 0.213(15) 0.292(19) 0.036(14) -0.048(8) -0.044(9)
C64 0.226(15) 0.126(7) 0.258(14) 0.001(9) -0.051(12) -0.042(9)
C63 0.263(15) 0.209(14) 0.219(10) -0.092(9) 0.026(11) -0.054(12)
O5 0.206(6) 0.154(5) 0.209(7) -0.019(5) -0.079(5) 0.027(5)
O6 0.183(6) 0.111(4) 0.173(5) -0.021(4) -0.046(4) 0.021(4)
C60 0.166(7) 0.107(4) 0.148(6) -0.010(4) -0.030(5) 0.010(4)
C61 0.178(8) 0.116(5) 0.192(9) -0.034(6) -0.020(7) 0.005(6)

loop_
_atom_type_symbol
_atom_type_description
_atom_type_scat_dispersion_real
_atom_type_scat_dispersion_imag
_atom_type_scat_source
C C 0.0033 0.0016 'International Tables Vol C Tables 4.2.6.8 and 6.1.1.4'
H H 0.0000 0.0000 'International Tables Vol C Tables 4.2.6.8 and 6.1.1.4'
N N 0.0061 0.0033 'International Tables Vol C Tables 4.2.6.8 and 6.1.1.4'
O O 0.0106 0.0060 'International Tables Vol C Tables 4.2.6.8 and 6.1.1.4'
Pd Pd -0.9988 1.0072 'International Tables Vol C Tables 4.2.6.8 and 6.1.1.4'

loop_
_geom_angle_atom_site_label_1
_geom_angle_atom_site_label_2
_geom_angle_atom_site_label_3
_geom_angle
_geom_angle_site_symmetry_1
_geom_angle_site_symmetry_3
_geom_angle_publ_flag
O1 Pd1 N4 93.76(15) . . y
N3 Pd1 O1 173.78(15) . . y
N3 Pd1 N4 81.07(15) . . y
N3 Pd1 C3 92.98(18) . . y
C3 Pd1 O1 91.95(17) . . y
C3 Pd1 N4 172.99(17) . . y
C22 O1 Pd1 122.4(3) . . ?
C1 N1 H1 114.7 . . ?
C1 N1 C2 130.6(4) . . ?
C2 N1 H1 114.7 . . ?
C1 N2 H2 117.7 . . ?
C1 N2 C9 124.7(4) . . ?
C9 N2 H2 117.7 . . ?
C1 N3 Pd1 128.1(3) . . ?
C1 N3 C16 115.6(4) . . ?
C16 N3 Pd1 116.2(3) . . ?
C17 N4 Pd1 113.5(3) . . ?
C17 N4 C21 117.9(4) . . ?
C21 N4 Pd1 128.5(4) . . ?
N1 C1 N2 115.2(4) . . ?
N3 C1 N1 122.2(4) . . ?
N3 C1 N2 122.6(4) . . ?
C3 C2 N1 122.3(4) . . ?
C7 C2 N1 115.1(5) . . ?
C7 C2 C3 122.6(5) . . ?
C2 C3 Pd1 123.3(4) . . ?
C4 C3 Pd1 120.6(4) . . ?
C4 C3 C2 116.1(5) . . ?
C3 C4 H4 118.8 . . ?
C5 C4 C3 122.5(5) . . ?
C5 C4 H4 118.8 . . ?
C4 C5 H5 120.3 . . ?
C6 C5 C4 119.4(6) . . ?
C6 C5 H5 120.3 . . ?
C5 C6 H6 119.7 . . ?
C5 C6 C7 120.6(6) . . ?
C7 C6 H6 119.7 . . ?
C2 C7 C8 121.8(5) . . ?
C6 C7 C2 118.7(5) . . ?
C6 C7 C8 119.4(5) . . ?
C7 C8 H8A 109.5 . . ?
C7 C8 H8B 109.5 . . ?
C7 C8 H8C 109.5 . . ?
H8A C8 H8B 109.5 . . ?
H8A C8 H8C 109.5 . . ?
H8B C8 H8C 109.5 . . ?
C13 C12 H12 120.0 . . ?
C13 C12 C11 120.0 . . ?
C11 C12 H12 120.0 . . ?
C12 C13 H13 120.0 . . ?
C12 C13 C14 120.0 . . ?
C14 C13 H13 120.0 . . ?
C13 C14 C9 120.0 . . ?
C13 C14 C15 119.5(4) . . ?
C9 C14 C15 120.4(4) . . ?
C14 C9 N2 120.8(3) . . ?
C10 C9 N2 119.2(3) . . ?
C10 C9 C14 120.0 . . ?
C9 C10 H10 120.0 . . ?
C11 C10 C9 120.0 . . ?
C11 C10 H10 120.0 . . ?
C12 C11 H11 120.0 . . ?
C10 C11 C12 120.0 . . ?
C10 C11 H11 120.0 . . ?
C14 C15 H15A 109.5 . . ?
C14 C15 H15B 109.5 . . ?
C14 C15 H15C 109.5 . . ?
H15A C15 H15B 109.5 . . ?
H15A C15 H15C 109.5 . . ?
H15B C15 H15C 109.5 . . ?
N3 C16 H16A 109.2 . . ?
N3 C16 H16B 109.2 . . ?
N3 C16 C17 112.1(4) . . ?
H16A C16 H16B 107.9 . . ?
C17 C16 H16A 109.2 . . ?
C17 C16 H16B 109.2 . . ?
N4 C17 C16 117.0(4) . . ?
N4 C17 C18 122.2(4) . . ?
C18 C17 C16 120.8(5) . . ?
C17 C18 H18 120.5 . . ?
C19 C18 C17 119.0(5) . . ?
C19 C18 H18 120.5 . . ?
C18 C19 H19 120.4 . . ?
C18 C19 C20 119.2(5) . . ?
C20 C19 H19 120.4 . . ?
C19 C20 H20 120.2 . . ?
C19 C20 C21 119.6(5) . . ?
C21 C20 H20 120.2 . . ?
N4 C21 C20 122.1(5) . . ?
N4 C21 H21 119.0 . . ?
C20 C21 H21 119.0 . . ?
O1 C22 C23 115.3(4) . . ?
O2 C22 O1 125.2(5) . . ?
O2 C22 C23 119.5(4) . . ?
C24 C23 C22 112.2(5) . . ?
C24 C23 C26 106.0(7) . . ?
C25 C23 C22 111.5(5) . . ?
C25 C23 C24 112.2(8) . . ?
C25 C23 C26 106.8(7) . . ?
C26 C23 C22 107.7(5) . . ?
C23 C24 H24A 109.5 . . ?
C23 C24 H24B 109.5 . . ?
C23 C24 H24C 109.5 . . ?
H24A C24 H24B 109.5 . . ?
H24A C24 H24C 109.5 . . ?
H24B C24 H24C 109.5 . . ?
C23 C25 H25A 109.5 . . ?
C23 C25 H25B 109.5 . . ?
C23 C25 H25C 109.5 . . ?
H25A C25 H25B 109.5 . . ?
H25A C25 H25C 109.5 . . ?
H25B C25 H25C 109.5 . . ?
C23 C26 H26A 109.5 . . ?
C23 C26 H26B 109.5 . . ?
C23 C26 H26C 109.5 . . ?
H26A C26 H26B 109.5 . . ?
H26A C26 H26C 109.5 . . ?
H26B C26 H26C 109.5 . . ?
O3 Pd2 N8 92.28(15) . . y
N7 Pd2 O3 172.14(14) . . y
N7 Pd2 N8 81.38(16) . . y
N7 Pd2 C29 92.90(17) . . y
C29 Pd2 O3 93.31(16) . . y
C29 Pd2 N8 174.09(17) . . y
C48 O3 Pd2 121.4(3) . . ?
C27 N5 H5A 114.3 . . ?
C27 N5 C28 131.4(4) . . ?
C28 N5 H5A 114.3 . . ?
C27 N6 H6A 118.7 . . ?
C27 N6 C35 122.5(4) . . ?
C35 N6 H6A 118.7 . . ?
C27 N7 Pd2 127.6(3) . . ?
C27 N7 C42 116.7(4) . . ?
C42 N7 Pd2 115.2(3) . . ?
C43 N8 Pd2 112.4(3) . . ?
C47 N8 Pd2 128.6(4) . . ?
C47 N8 C43 118.9(5) . . ?
N5 C27 N6 115.4(4) . . ?
N7 C27 N5 122.2(4) . . ?
N7 C27 N6 122.4(4) . . ?
C29 C28 N5 121.4(4) . . ?
C29 C28 C33 123.5(4) . . ?
C33 C28 N5 115.1(4) . . ?
C28 C29 Pd2 123.7(3) . . ?
C28 C29 C30 115.6(4) . . ?
C30 C29 Pd2 120.6(4) . . ?
C29 C30 H30 119.0 . . ?
C31 C30 C29 122.0(5) . . ?
C31 C30 H30 119.0 . . ?
C30 C31 H31 119.7 . . ?
C32 C31 C30 120.5(5) . . ?
C32 C31 H31 119.7 . . ?
C31 C32 H32 119.8 . . ?
C31 C32 C33 120.3(5) . . ?
C33 C32 H32 119.8 . . ?
C28 C33 C34 121.8(5) . . ?
C32 C33 C28 118.0(5) . . ?
C32 C33 C34 120.2(5) . . ?
C33 C34 H34A 109.5 . . ?
C33 C34 H34B 109.5 . . ?
C33 C34 H34C 109.5 . . ?
H34A C34 H34B 109.5 . . ?
H34A C34 H34C 109.5 . . ?
H34B C34 H34C 109.5 . . ?
C36 C35 N6 119.3(5) . . ?
C36 C35 C40 121.3(6) . . ?
C40 C35 N6 119.3(5) . . ?
C35 C36 H36 120.1 . . ?
C35 C36 C37 119.8(7) . . ?
C37 C36 H36 120.1 . . ?
C36 C37 H37 120.6 . . ?
C38 C37 C36 118.8(8) . . ?
C38 C37 H37 120.6 . . ?
C37 C38 H38 119.2 . . ?
C39 C38 C37 121.6(8) . . ?
C39 C38 H38 119.2 . . ?
C38 C39 H39 119.5 . . ?
C38 C39 C40 121.1(8) . . ?
C40 C39 H39 119.5 . . ?
C35 C40 C39 117.5(7) . . ?
C35 C40 C41 122.8(6) . . ?
C39 C40 C41 119.6(7) . . ?
C40 C41 H41A 109.5 . . ?
C40 C41 H41B 109.5 . . ?
C40 C41 H41C 109.5 . . ?
H41A C41 H41B 109.5 . . ?
H41A C41 H41C 109.5 . . ?
H41B C41 H41C 109.5 . . ?
N7 C42 H42A 109.1 . . ?
N7 C42 H42B 109.1 . . ?
N7 C42 C43 112.3(4) . . ?
H42A C42 H42B 107.9 . . ?
C43 C42 H42A 109.1 . . ?
C43 C42 H42B 109.1 . . ?
N8 C43 C42 117.9(4) . . ?
N8 C43 C44 121.3(5) . . ?
C44 C43 C42 120.8(5) . . ?
C43 C44 H44 120.7 . . ?
C45 C44 C43 118.7(6) . . ?
C45 C44 H44 120.7 . . ?
C44 C45 H45 119.9 . . ?
C44 C45 C46 120.3(6) . . ?
C46 C45 H45 119.9 . . ?
C45 C46 H46 120.8 . . ?
C47 C46 C45 118.3(6) . . ?
C47 C46 H46 120.8 . . ?
N8 C47 C46 122.5(6) . . ?
N8 C47 H47 118.8 . . ?
C46 C47 H47 118.8 . . ?
O3 C48 C49 116.3(5) . . ?
O4 C48 O3 123.4(5) . . ?
O4 C48 C49 120.3(5) . . ?
C48 C49 C51 106.9(5) . . ?
C50 C49 C48 108.8(5) . . ?
C50 C49 C51 106.2(7) . . ?
C50 C49 C52 115.0(7) . . ?
C52 C49 C48 113.2(5) . . ?
C52 C49 C51 106.2(7) . . ?
C49 C50 H50A 109.5 . . ?
C49 C50 H50B 109.5 . . ?
C49 C50 H50C 109.5 . . ?
H50A C50 H50B 109.5 . . ?
H50A C50 H50C 109.5 . . ?
H50B C50 H50C 109.5 . . ?
C49 C51 H51A 109.5 . . ?
C49 C51 H51B 109.5 . . ?
C49 C51 H51C 109.5 . . ?
H51A C51 H51B 109.5 . . ?
H51A C51 H51C 109.5 . . ?
H51B C51 H51C 109.5 . . ?
C49 C52 H52A 109.5 . . ?
C49 C52 H52B 109.5 . . ?
C49 C52 H52C 109.5 . . ?
H52A C52 H52B 109.5 . . ?
H52A C52 H52C 109.5 . . ?
H52B C52 H52C 109.5 . . ?
H62A C62 H62B 109.5 . . ?
H62A C62 H62C 109.5 . . ?
H62B C62 H62C 109.5 . . ?
C61 C62 H62A 109.5 . . ?
C61 C62 H62B 109.5 . . ?
C61 C62 H62C 109.5 . . ?
H64A C64 H64B 109.5 . . ?
H64A C64 H64C 109.5 . . ?
H64B C64 H64C 109.5 . . ?
C61 C64 H64A 109.5 . . ?
C61 C64 H64B 109.5 . . ?
C61 C64 H64C 109.5 . . ?
H63A C63 H63B 109.5 . . ?
H63A C63 H63C 109.5 . . ?
H63B C63 H63C 109.5 . . ?
C61 C63 H63A 109.5 . . ?
C61 C63 H63B 109.5 . . ?
C61 C63 H63C 109.5 . . ?
O5 C60 O6 119.9(9) . . ?
O5 C60 C61 123.4(9) . . ?
O5 C60 C61A 119.4(12) . . ?
O6 C60 C61 116.6(8) . . ?
O6 C60 C61A 119.3(12) . . ?
C62 C61 C64 109.4(12) . . ?
C62 C61 C60 106.2(10) . . ?
C64 C61 C60 107.8(10) . . ?
C63 C61 C62 111.2(12) . . ?
C63 C61 C64 116.6(12) . . ?
C63 C61 C60 105.0(10) . . ?
C62A C61A C60 100(3) . . ?
C62A C61A C64A 115(2) . . ?
C62A C61A C63A 112(2) . . ?
C64A C61A C60 109(3) . . ?
C64A C61A C63A 115(2) . . ?
C63A C61A C60 104(2) . . ?
C61A C62A H62D 109.5 . . ?
C61A C62A H62E 109.5 . . ?
C61A C62A H62F 109.5 . . ?
H62D C62A H62E 109.5 . . ?
H62D C62A H62F 109.5 . . ?
H62E C62A H62F 109.5 . . ?
C61A C64A H64D 109.5 . . ?
C61A C64A H64E 109.5 . . ?
C61A C64A H64F 109.5 . . ?
H64D C64A H64E 109.5 . . ?
H64D C64A H64F 109.5 . . ?
H64E C64A H64F 109.5 . . ?
C61A C63A H63D 109.5 . . ?
C61A C63A H63E 109.5 . . ?
C61A C63A H63F 109.5 . . ?
H63D C63A H63E 109.5 . . ?
H63D C63A H63F 109.5 . . ?
H63E C63A H63F 109.5 . . ?

loop_
_geom_bond_atom_site_label_1
_geom_bond_atom_site_label_2
_geom_bond_distance
_geom_bond_site_symmetry_2
_geom_bond_publ_flag
Pd1 O1 2.045(3) . y
Pd1 N3 1.972(4) . y
Pd1 N4 2.114(4) . y
Pd1 C3 1.986(5) . y
O1 C22 1.270(5) . ?
O2 C22 1.226(5) . ?
N1 H1 0.8600 . ?
N1 C1 1.351(6) . ?
N1 C2 1.405(6) . ?
N2 H2 0.8600 . ?
N2 C1 1.365(5) . ?
N2 C9 1.391(4) . ?
N3 C1 1.300(5) . ?
N3 C16 1.451(6) . ?
N4 C17 1.330(6) . ?
N4 C21 1.350(6) . ?
C2 C3 1.390(6) . ?
C2 C7 1.389(7) . ?
C3 C4 1.386(7) . ?
C4 H4 0.9300 . ?
C4 C5 1.381(7) . ?
C5 H5 0.9300 . ?
C5 C6 1.373(8) . ?
C6 H6 0.9300 . ?
C6 C7 1.373(8) . ?
C7 C8 1.525(7) . ?
C8 H8A 0.9600 . ?
C8 H8B 0.9600 . ?
C8 H8C 0.9600 . ?
C12 H12 0.9300 . ?
C12 C13 1.3900 . ?
C12 C11 1.3900 . ?
C13 H13 0.9300 . ?
C13 C14 1.3900 . ?
C14 C9 1.3900 . ?
C14 C15 1.491(7) . ?
C9 C10 1.3900 . ?
C10 H10 0.9300 . ?
C10 C11 1.3900 . ?
C11 H11 0.9300 . ?
C15 H15A 0.9600 . ?
C15 H15B 0.9600 . ?
C15 H15C 0.9600 . ?
C16 H16A 0.9700 . ?
C16 H16B 0.9700 . ?
C16 C17 1.505(6) . ?
C17 C18 1.383(6) . ?
C18 H18 0.9300 . ?
C18 C19 1.361(7) . ?
C19 H19 0.9300 . ?
C19 C20 1.361(7) . ?
C20 H20 0.9300 . ?
C20 C21 1.362(7) . ?
C21 H21 0.9300 . ?
C22 C23 1.532(7) . ?
C23 C24 1.473(9) . ?
C23 C25 1.460(9) . ?
C23 C26 1.495(9) . ?
C24 H24A 0.9600 . ?
C24 H24B 0.9600 . ?
C24 H24C 0.9600 . ?
C25 H25A 0.9600 . ?
C25 H25B 0.9600 . ?
C25 H25C 0.9600 . ?
C26 H26A 0.9600 . ?
C26 H26B 0.9600 . ?
C26 H26C 0.9600 . ?
Pd2 O3 2.052(3) . y
Pd2 N7 1.979(4) . y
Pd2 N8 2.114(4) . y
Pd2 C29 1.985(5) . y
O3 C48 1.275(5) . ?
O4 C48 1.234(5) . ?
N5 H5A 0.8600 . ?
N5 C27 1.339(6) . ?
N5 C28 1.414(6) . ?
N6 H6A 0.8600 . ?
N6 C27 1.365(5) . ?
N6 C35 1.408(6) . ?
N7 C27 1.303(6) . ?
N7 C42 1.453(5) . ?
N8 C43 1.337(6) . ?
N8 C47 1.329(6) . ?
C28 C29 1.383(6) . ?
C28 C33 1.396(6) . ?
C29 C30 1.402(6) . ?
C30 H30 0.9300 . ?
C30 C31 1.374(7) . ?
C31 H31 0.9300 . ?
C31 C32 1.364(7) . ?
C32 H32 0.9300 . ?
C32 C33 1.386(7) . ?
C33 C34 1.513(7) . ?
C34 H34A 0.9600 . ?
C34 H34B 0.9600 . ?
C34 H34C 0.9600 . ?
C35 C36 1.361(8) . ?
C35 C40 1.378(8) . ?
C36 H36 0.9300 . ?
C36 C37 1.388(9) . ?
C37 H37 0.9300 . ?
C37 C38 1.360(12) . ?
C38 H38 0.9300 . ?
C38 C39 1.334(11) . ?
C39 H39 0.9300 . ?
C39 C40 1.390(9) . ?
C40 C41 1.502(9) . ?
C41 H41A 0.9600 . ?
C41 H41B 0.9600 . ?
C41 H41C 0.9600 . ?
C42 H42A 0.9700 . ?
C42 H42B 0.9700 . ?
C42 C43 1.487(6) . ?
C43 C44 1.380(7) . ?
C44 H44 0.9300 . ?
C44 C45 1.356(8) . ?
C45 H45 0.9300 . ?
C45 C46 1.367(8) . ?
C46 H46 0.9300 . ?
C46 C47 1.363(8) . ?
C47 H47 0.9300 . ?
C48 C49 1.526(7) . ?
C49 C50 1.472(9) . ?
C49 C51 1.542(10) . ?
C49 C52 1.474(8) . ?
C50 H50A 0.9600 . ?
C50 H50B 0.9600 . ?
C50 H50C 0.9600 . ?
C51 H51A 0.9600 . ?
C51 H51B 0.9600 . ?
C51 H51C 0.9600 . ?
C52 H52A 0.9600 . ?
C52 H52B 0.9600 . ?
C52 H52C 0.9600 . ?
C62 H62A 0.9600 . ?
C62 H62B 0.9600 . ?
C62 H62C 0.9600 . ?
C62 C61 1.451(10) . ?
C64 H64A 0.9600 . ?
C64 H64B 0.9600 . ?
C64 H64C 0.9600 . ?
C64 C61 1.461(10) . ?
C63 H63A 0.9600 . ?
C63 H63B 0.9600 . ?
C63 H63C 0.9600 . ?
C63 C61 1.426(10) . ?
O5 C60 1.222(8) . ?
O6 C60 1.261(8) . ?
C60 C61 1.513(14) . ?
C60 C61A 1.56(4) . ?
C61A C62A 1.469(15) . ?
C61A C64A 1.474(15) . ?
C61A C63A 1.480(15) . ?
C62A H62D 0.9600 . ?
C62A H62E 0.9600 . ?
C62A H62F 0.9600 . ?
C64A H64D 0.9600 . ?
C64A H64E 0.9600 . ?
C64A H64F 0.9600 . ?
C63A H63D 0.9600 . ?
C63A H63E 0.9600 . ?
C63A H63F 0.9600 . ?

loop_
_geom_torsion_atom_site_label_1
_geom_torsion_atom_site_label_2
_geom_torsion_atom_site_label_3
_geom_torsion_atom_site_label_4
_geom_torsion
_geom_torsion_site_symmetry_1
_geom_torsion_site_symmetry_2
_geom_torsion_site_symmetry_3
_geom_torsion_site_symmetry_4
_geom_torsion_publ_flag
Pd1 O1 C22 O2 -1.9(7) . . . . ?
Pd1 O1 C22 C23 177.2(3) . . . . ?
Pd1 N3 C1 N1 -1.4(6) . . . . ?
Pd1 N3 C1 N2 178.0(3) . . . . ?
Pd1 N3 C16 C17 3.0(5) . . . . ?
Pd1 N4 C17 C16 -3.9(5) . . . . ?
Pd1 N4 C17 C18 176.1(4) . . . . ?
Pd1 N4 C21 C20 -176.5(4) . . . . ?
Pd1 C3 C4 C5 179.7(5) . . . . ?
O1 C22 C23 C24 19.2(9) . . . . ?
O1 C22 C23 C25 146.1(7) . . . . ?
O1 C22 C23 C26 -97.1(7) . . . . ?
O2 C22 C23 C24 -161.7(7) . . . . ?
O2 C22 C23 C25 -34.8(9) . . . . ?
O2 C22 C23 C26 82.0(7) . . . . ?
N1 C2 C3 Pd1 0.3(7) . . . . ?
N1 C2 C3 C4 178.6(4) . . . . ?
N1 C2 C7 C6 180.0(5) . . . . ?
N1 C2 C7 C8 -1.2(8) . . . . ?
N2 C9 C10 C11 -179.4(4) . . . . ?
N3 C16 C17 N4 0.8(6) . . . . ?
N3 C16 C17 C18 -179.2(4) . . . . ?
N4 C17 C18 C19 1.3(8) . . . . ?
C1 N1 C2 C3 -7.4(8) . . . . ?
C1 N1 C2 C7 172.3(5) . . . . ?
C1 N2 C9 C14 60.6(5) . . . . ?
C1 N2 C9 C10 -120.0(4) . . . . ?
C1 N3 C16 C17 179.2(4) . . . . ?
C2 N1 C1 N2 -171.4(4) . . . . ?
C2 N1 C1 N3 8.0(8) . . . . ?
C2 C3 C4 C5 1.3(8) . . . . ?
C3 C2 C7 C6 -0.3(8) . . . . ?
C3 C2 C7 C8 178.5(5) . . . . ?
C3 C4 C5 C6 -0.2(10) . . . . ?
C4 C5 C6 C7 -1.3(10) . . . . ?
C5 C6 C7 C2 1.5(10) . . . . ?
C5 C6 C7 C8 -177.3(6) . . . . ?
C7 C2 C3 Pd1 -179.4(4) . . . . ?
C7 C2 C3 C4 -1.0(7) . . . . ?
C12 C13 C14 C9 0.0 . . . . ?
C12 C13 C14 C15 176.4(5) . . . . ?
C13 C12 C11 C10 0.0 . . . . ?
C13 C14 C9 N2 179.4(4) . . . . ?
C13 C14 C9 C10 0.0 . . . . ?
C14 C9 C10 C11 0.0 . . . . ?
C9 N2 C1 N1 20.4(6) . . . . ?
C9 N2 C1 N3 -159.1(4) . . . . ?
C9 C10 C11 C12 0.0 . . . . ?
C11 C12 C13 C14 0.0 . . . . ?
C15 C14 C9 N2 3.0(5) . . . . ?
C15 C14 C9 C10 -176.3(5) . . . . ?
C16 N3 C1 N1 -177.2(4) . . . . ?
C16 N3 C1 N2 2.3(6) . . . . ?
C16 C17 C18 C19 -178.7(5) . . . . ?
C17 N4 C21 C20 -0.6(7) . . . . ?
C17 C18 C19 C20 -1.2(9) . . . . ?
C18 C19 C20 C21 0.3(9) . . . . ?
C19 C20 C21 N4 0.7(8) . . . . ?
C21 N4 C17 C16 179.6(4) . . . . ?
C21 N4 C17 C18 -0.4(7) . . . . ?
Pd2 O3 C48 O4 -6.5(7) . . . . ?
Pd2 O3 C48 C49 174.0(4) . . . . ?
Pd2 N7 C27 N5 -5.7(6) . . . . ?
Pd2 N7 C27 N6 174.5(3) . . . . ?
Pd2 N7 C42 C43 9.3(5) . . . . ?
Pd2 N8 C43 C42 -1.5(6) . . . . ?
Pd2 N8 C43 C44 179.8(4) . . . . ?
Pd2 N8 C47 C46 -179.9(5) . . . . ?
Pd2 C29 C30 C31 -176.2(4) . . . . ?
O3 C48 C49 C50 121.2(7) . . . . ?
O3 C48 C49 C51 -124.5(6) . . . . ?
O3 C48 C49 C52 -7.9(8) . . . . ?
O4 C48 C49 C50 -58.3(9) . . . . ?
O4 C48 C49 C51 56.0(8) . . . . ?
O4 C48 C49 C52 172.5(6) . . . . ?
N5 C28 C29 Pd2 -4.2(6) . . . . ?
N5 C28 C29 C30 177.2(4) . . . . ?
N5 C28 C33 C32 -179.6(4) . . . . ?
N5 C28 C33 C34 -1.0(7) . . . . ?
N6 C35 C36 C37 -176.6(6) . . . . ?
N6 C35 C40 C39 178.2(5) . . . . ?
N6 C35 C40 C41 -3.5(9) . . . . ?
N7 C42 C43 N8 -4.9(6) . . . . ?
N7 C42 C43 C44 173.9(5) . . . . ?
N8 C43 C44 C45 -0.4(9) . . . . ?
C27 N5 C28 C29 -4.7(7) . . . . ?
C27 N5 C28 C33 174.4(5) . . . . ?
C27 N6 C35 C36 -119.1(6) . . . . ?
C27 N6 C35 C40 63.8(7) . . . . ?
C27 N7 C42 C43 -178.0(4) . . . . ?
C28 N5 C27 N6 -170.1(4) . . . . ?
C28 N5 C27 N7 10.1(8) . . . . ?
C28 C29 C30 C31 2.5(7) . . . . ?
C29 C28 C33 C32 -0.5(7) . . . . ?
C29 C28 C33 C34 178.2(5) . . . . ?
C29 C30 C31 C32 -0.7(8) . . . . ?
C30 C31 C32 C33 -1.8(8) . . . . ?
C31 C32 C33 C28 2.4(7) . . . . ?
C31 C32 C33 C34 -176.3(5) . . . . ?
C33 C28 C29 Pd2 176.7(3) . . . . ?
C33 C28 C29 C30 -1.9(7) . . . . ?
C35 N6 C27 N5 21.8(7) . . . . ?
C35 N6 C27 N7 -158.4(5) . . . . ?
C35 C36 C37 C38 -1.5(12) . . . . ?
C36 C35 C40 C39 1.2(9) . . . . ?
C36 C35 C40 C41 179.5(6) . . . . ?
C36 C37 C38 C39 1.0(15) . . . . ?
C37 C38 C39 C40 0.7(15) . . . . ?
C38 C39 C40 C35 -1.8(11) . . . . ?
C38 C39 C40 C41 179.8(8) . . . . ?
C40 C35 C36 C37 0.4(10) . . . . ?
C42 N7 C27 N5 -177.3(4) . . . . ?
C42 N7 C27 N6 2.8(6) . . . . ?
C42 C43 C44 C45 -179.0(6) . . . . ?
C43 N8 C47 C46 -0.9(9) . . . . ?
C43 C44 C45 C46 0.3(11) . . . . ?
C44 C45 C46 C47 -0.5(11) . . . . ?
C45 C46 C47 N8 0.8(11) . . . . ?
C47 N8 C43 C42 179.4(5) . . . . ?
C47 N8 C43 C44 0.7(8) . . . . ?
O5 C60 C61 C62 -155.3(13) . . . . ?
O5 C60 C61 C64 -38.1(16) . . . . ?
O5 C60 C61 C63 86.8(15) . . . . ?
O5 C60 C61A C62A 157.2(17) . . . . ?
O5 C60 C61A C64A -82(2) . . . . ?
O5 C60 C61A C63A 41(2) . . . . ?
O6 C60 C61 C62 25.8(14) . . . . ?
O6 C60 C61 C64 143.0(12) . . . . ?
O6 C60 C61 C63 -92.1(14) . . . . ?
O6 C60 C61A C62A -36(2) . . . . ?
O6 C60 C61A C64A 85(2) . . . . ?
O6 C60 C61A C63A -152.1(17) . . . . ?

loop_
_smtbx_masks_void_nr
_smtbx_masks_void_average_x
_smtbx_masks_void_average_y
_smtbx_masks_void_average_z
_smtbx_masks_void_volume
_smtbx_masks_void_count_electrons
_smtbx_masks_void_content
1 -0.333 0.244 -0.052 273.5 44.2 '1 toluene'
2 -0.333 0.256 0.448 273.5 44.2 '1 toluene'
3 0.333 0.744 0.552 273.5 44.8 '1 toluene'
4 0.333 0.756 0.052 273.5 44.9 '1 toluene'
